data_4116356
loop_
_publ_author_name
'Svilen Bobev'
'Slavi C. Sevov'

_publ_section_title
;
 Synthesis and Characterization of Stable Stoichiometric Clathrates of
 Silicon and Germanium: Cs8Na16Si136 and Cs8Na16Ge136
;
_journal_name_full 'Journal of the American Chemical Society'
_journal_page_first 3795
_journal_page_last 3796
_journal_paper_doi 10.1021/ja9844175
_journal_volume 121
_journal_year 1999
_chemical_compound_source pure_elements
_chemical_formula_analytical Cs8_Na16_Si136
_chemical_formula_moiety Si34
_chemical_formula_structural Cs8_Na16_Si136
_chemical_formula_sum 'Cs Na2 Si17'
_chemical_formula_weight 656.42
_chemical_name_common clathrate_II_type
_chemical_name_systematic
;
 ?
;
_space_group_IT_number 227
_symmetry_cell_setting cubic
_symmetry_space_group_name_Hall '-F 4vw 2vw 3'
_symmetry_space_group_name_H-M 'F d -3 m :2'
_atom_sites_solution_hydrogens geom
_atom_sites_solution_primary direct
_atom_sites_solution_secondary difmap
_audit_creation_method SHELXL
_cell_angle_alpha 90.00
_cell_angle_beta 90.00
_cell_angle_gamma 90.00
_cell_formula_units_Z 8
_cell_length_a 14.701(2)
_cell_length_b 14.701(2)
_cell_length_c 14.701(2)
_cell_measurement_reflns_used 25
_cell_measurement_temperature 293(2)
_cell_measurement_theta_max 19.965
_cell_measurement_theta_min 12.055
_cell_volume 3177.2(7)
_computing_cell_refinement CAD4_(Enraf-Nonius,_1977)
_computing_data_collection CAD4_(Enraf-Nonius,_1977)
_computing_data_reduction SDP_Package_(Enraf-Nonius,_1985)
_computing_molecular_graphics 'SHELXTL (Siemens, 1994)'
_computing_publication_material 'SHELXTL (Siemens, 1994)'
_computing_structure_refinement 'SHELXL-93 (Sheldrick, 1993)'
_computing_structure_solution 'SHELXS-86 (Sheldrick, 1990)'
_diffrn_ambient_temperature 293(2)
_diffrn_measurement_device Enraf_Nonius_CAD4
_diffrn_measurement_method omega-2theta
_diffrn_radiation_monochromator graphite
_diffrn_radiation_source 'fine-focus sealed tube'
_diffrn_radiation_type MoK\a
_diffrn_radiation_wavelength 0.71073
_diffrn_reflns_av_R_equivalents 0.0515
_diffrn_reflns_av_sigmaI/netI 0.0291
_diffrn_reflns_limit_h_max 17
_diffrn_reflns_limit_h_min 0
_diffrn_reflns_limit_k_max 17
_diffrn_reflns_limit_k_min 0
_diffrn_reflns_limit_l_max 17
_diffrn_reflns_limit_l_min 0
_diffrn_reflns_number 706
_diffrn_reflns_theta_max 24.93
_diffrn_reflns_theta_min 2.40
_diffrn_standards_interval_count 0
_diffrn_standards_interval_time 0
_diffrn_standards_number 0
_exptl_absorpt_coefficient_mu 3.647
_exptl_absorpt_correction_T_max 0.000
_exptl_absorpt_correction_T_min 0.000
_exptl_absorpt_correction_type none
_exptl_crystal_colour 'bluish, metallic luster'
_exptl_crystal_density_diffrn 2.745
_exptl_crystal_description bar
_exptl_crystal_F_000 2520
_exptl_crystal_size_max 0.22
_exptl_crystal_size_mid 0.2
_exptl_crystal_size_min 0.14
_refine_diff_density_max 0.330
_refine_diff_density_min -0.285
_refine_diff_density_rms 0.065
_refine_ls_extinction_coef 0.00021(5)
_refine_ls_extinction_expression Fc^*^=kFc[1+0.001xFc^2^\l^3^/sin(2\q)]^-1/4^
_refine_ls_extinction_method SHELXL
_refine_ls_goodness_of_fit_all 1.122
_refine_ls_goodness_of_fit_obs 1.111
_refine_ls_matrix_type full
_refine_ls_number_parameters 15
_refine_ls_number_reflns 165
_refine_ls_number_restraints 0
_refine_ls_restrained_S_all 1.122
_refine_ls_restrained_S_obs 1.111
_refine_ls_R_factor_all 0.0182
_refine_ls_R_factor_obs 0.0159
_refine_ls_shift/esd_max 0.000
_refine_ls_shift/esd_mean 0.000
_refine_ls_structure_factor_coef Fsqd
_refine_ls_weighting_details 'w=1/[\s^2^(Fo^2^)+(0.0153P)^2^+13.9655P] where P=(Fo^2^+2Fc^2^)/3'
_refine_ls_weighting_scheme calc
_refine_ls_wR_factor_all 0.0457
_refine_ls_wR_factor_obs 0.0450
_reflns_number_observed 163
_reflns_number_total 165
_reflns_observed_criterion >2sigma(I)
_cod_data_source_file ja9844175_7.cif
_cod_data_source_block 7
_cod_depositor_comments
;
The following automatic conversions were performed:

'_refine_ls_weighting_scheme' value 'calc
w=1/[\s^2^(Fo^2^)+(0.0153P)^2^+13.9655P] where P=(Fo^2^+2Fc^2^)/3'
was changed to 'calc'. New tag '_refine_ls_weighting_details' was
created. The value of the new tag was set to
'w=1/[\s^2^(Fo^2^)+(0.0153P)^2^+13.9655P] where P=(Fo^2^+2Fc^2^)/3'.

Automatic conversion script
Id: cif_fix_values 3143 2015-03-26 13:38:13Z robertas 
;
_cod_original_sg_symbol_H-M 'F d -3 m'
_cod_database_code 4116356

loop_
_symmetry_equiv_pos_as_xyz
'x, y, z'
'-x+3/4, -y+1/4, z+1/2'
'-x+1/4, y+1/2, -z+3/4'
'x+1/2, -y+3/4, -z+1/4'
'z, x, y'
'z+1/2, -x+3/4, -y+1/4'
'-z+3/4, -x+1/4, y+1/2'
'-z+1/4, x+1/2, -y+3/4'
'y, z, x'
'-y+1/4, z+1/2, -x+3/4'
'y+1/2, -z+3/4, -x+1/4'
'-y+3/4, -z+1/4, x+1/2'
'y+3/4, x+1/4, -z+1/2'
'-y, -x, -z'
'y+1/4, -x+1/2, z+3/4'
'-y+1/2, x+3/4, z+1/4'
'x+3/4, z+1/4, -y+1/2'
'-x+1/2, z+3/4, y+1/4'
'-x, -z, -y'
'x+1/4, -z+1/2, y+3/4'
'z+3/4, y+1/4, -x+1/2'
'z+1/4, -y+1/2, x+3/4'
'-z+1/2, y+3/4, x+1/4'
'-z, -y, -x'
'x, y+1/2, z+1/2'
'-x+3/4, -y+3/4, z+1'
'-x+1/4, y+1, -z+5/4'
'x+1/2, -y+5/4, -z+3/4'
'z, x+1/2, y+1/2'
'z+1/2, -x+5/4, -y+3/4'
'-z+3/4, -x+3/4, y+1'
'-z+1/4, x+1, -y+5/4'
'y, z+1/2, x+1/2'
'-y+1/4, z+1, -x+5/4'
'y+1/2, -z+5/4, -x+3/4'
'-y+3/4, -z+3/4, x+1'
'y+3/4, x+3/4, -z+1'
'-y, -x+1/2, -z+1/2'
'y+1/4, -x+1, z+5/4'
'-y+1/2, x+5/4, z+3/4'
'x+3/4, z+3/4, -y+1'
'-x+1/2, z+5/4, y+3/4'
'-x, -z+1/2, -y+1/2'
'x+1/4, -z+1, y+5/4'
'z+3/4, y+3/4, -x+1'
'z+1/4, -y+1, x+5/4'
'-z+1/2, y+5/4, x+3/4'
'-z, -y+1/2, -x+1/2'
'x+1/2, y, z+1/2'
'-x+5/4, -y+1/4, z+1'
'-x+3/4, y+1/2, -z+5/4'
'x+1, -y+3/4, -z+3/4'
'z+1/2, x, y+1/2'
'z+1, -x+3/4, -y+3/4'
'-z+5/4, -x+1/4, y+1'
'-z+3/4, x+1/2, -y+5/4'
'y+1/2, z, x+1/2'
'-y+3/4, z+1/2, -x+5/4'
'y+1, -z+3/4, -x+3/4'
'-y+5/4, -z+1/4, x+1'
'y+5/4, x+1/4, -z+1'
'-y+1/2, -x, -z+1/2'
'y+3/4, -x+1/2, z+5/4'
'-y+1, x+3/4, z+3/4'
'x+5/4, z+1/4, -y+1'
'-x+1, z+3/4, y+3/4'
'-x+1/2, -z, -y+1/2'
'x+3/4, -z+1/2, y+5/4'
'z+5/4, y+1/4, -x+1'
'z+3/4, -y+1/2, x+5/4'
'-z+1, y+3/4, x+3/4'
'-z+1/2, -y, -x+1/2'
'x+1/2, y+1/2, z'
'-x+5/4, -y+3/4, z+1/2'
'-x+3/4, y+1, -z+3/4'
'x+1, -y+5/4, -z+1/4'
'z+1/2, x+1/2, y'
'z+1, -x+5/4, -y+1/4'
'-z+5/4, -x+3/4, y+1/2'
'-z+3/4, x+1, -y+3/4'
'y+1/2, z+1/2, x'
'-y+3/4, z+1, -x+3/4'
'y+1, -z+5/4, -x+1/4'
'-y+5/4, -z+3/4, x+1/2'
'y+5/4, x+3/4, -z+1/2'
'-y+1/2, -x+1/2, -z'
'y+3/4, -x+1, z+3/4'
'-y+1, x+5/4, z+1/4'
'x+5/4, z+3/4, -y+1/2'
'-x+1, z+5/4, y+1/4'
'-x+1/2, -z+1/2, -y'
'x+3/4, -z+1, y+3/4'
'z+5/4, y+3/4, -x+1/2'
'z+3/4, -y+1, x+3/4'
'-z+1, y+5/4, x+1/4'
'-z+1/2, -y+1/2, -x'
'-x, -y, -z'
'x-3/4, y-1/4, -z-1/2'
'x-1/4, -y-1/2, z-3/4'
'-x-1/2, y-3/4, z-1/4'
'-z, -x, -y'
'-z-1/2, x-3/4, y-1/4'
'z-3/4, x-1/4, -y-1/2'
'z-1/4, -x-1/2, y-3/4'
'-y, -z, -x'
'y-1/4, -z-1/2, x-3/4'
'-y-1/2, z-3/4, x-1/4'
'y-3/4, z-1/4, -x-1/2'
'-y-3/4, -x-1/4, z-1/2'
'y, x, z'
'-y-1/4, x-1/2, -z-3/4'
'y-1/2, -x-3/4, -z-1/4'
'-x-3/4, -z-1/4, y-1/2'
'x-1/2, -z-3/4, -y-1/4'
'x, z, y'
'-x-1/4, z-1/2, -y-3/4'
'-z-3/4, -y-1/4, x-1/2'
'-z-1/4, y-1/2, -x-3/4'
'z-1/2, -y-3/4, -x-1/4'
'z, y, x'
'-x, -y+1/2, -z+1/2'
'x-3/4, y+1/4, -z'
'x-1/4, -y, z-1/4'
'-x-1/2, y-1/4, z+1/4'
'-z, -x+1/2, -y+1/2'
'-z-1/2, x-1/4, y+1/4'
'z-3/4, x+1/4, -y'
'z-1/4, -x, y-1/4'
'-y, -z+1/2, -x+1/2'
'y-1/4, -z, x-1/4'
'-y-1/2, z-1/4, x+1/4'
'y-3/4, z+1/4, -x'
'-y-3/4, -x+1/4, z'
'y, x+1/2, z+1/2'
'-y-1/4, x, -z-1/4'
'y-1/2, -x-1/4, -z+1/4'
'-x-3/4, -z+1/4, y'
'x-1/2, -z-1/4, -y+1/4'
'x, z+1/2, y+1/2'
'-x-1/4, z, -y-1/4'
'-z-3/4, -y+1/4, x'
'-z-1/4, y, -x-1/4'
'z-1/2, -y-1/4, -x+1/4'
'z, y+1/2, x+1/2'
'-x+1/2, -y, -z+1/2'
'x-1/4, y-1/4, -z'
'x+1/4, -y-1/2, z-1/4'
'-x, y-3/4, z+1/4'
'-z+1/2, -x, -y+1/2'
'-z, x-3/4, y+1/4'
'z-1/4, x-1/4, -y'
'z+1/4, -x-1/2, y-1/4'
'-y+1/2, -z, -x+1/2'
'y+1/4, -z-1/2, x-1/4'
'-y, z-3/4, x+1/4'
'y-1/4, z-1/4, -x'
'-y-1/4, -x-1/4, z'
'y+1/2, x, z+1/2'
'-y+1/4, x-1/2, -z-1/4'
'y, -x-3/4, -z+1/4'
'-x-1/4, -z-1/4, y'
'x, -z-3/4, -y+1/4'
'x+1/2, z, y+1/2'
'-x+1/4, z-1/2, -y-1/4'
'-z-1/4, -y-1/4, x'
'-z+1/4, y-1/2, -x-1/4'
'z, -y-3/4, -x+1/4'
'z+1/2, y, x+1/2'
'-x+1/2, -y+1/2, -z'
'x-1/4, y+1/4, -z-1/2'
'x+1/4, -y, z-3/4'
'-x, y-1/4, z-1/4'
'-z+1/2, -x+1/2, -y'
'-z, x-1/4, y-1/4'
'z-1/4, x+1/4, -y-1/2'
'z+1/4, -x, y-3/4'
'-y+1/2, -z+1/2, -x'
'y+1/4, -z, x-3/4'
'-y, z-1/4, x-1/4'
'y-1/4, z+1/4, -x-1/2'
'-y-1/4, -x+1/4, z-1/2'
'y+1/2, x+1/2, z'
'-y+1/4, x, -z-3/4'
'y, -x-1/4, -z-1/4'
'-x-1/4, -z+1/4, y-1/2'
'x, -z-1/4, -y-1/4'
'x+1/2, z+1/2, y'
'-x+1/4, z, -y-3/4'
'-z-1/4, -y+1/4, x-1/2'
'-z+1/4, y, -x-3/4'
'z, -y-1/4, -x-1/4'
'z+1/2, y+1/2, x'

loop_
_atom_site_aniso_label
_atom_site_aniso_U_11
_atom_site_aniso_U_22
_atom_site_aniso_U_33
_atom_site_aniso_U_23
_atom_site_aniso_U_13
_atom_site_aniso_U_12
Cs 0.0196(3) 0.0196(3) 0.0196(3) 0.000 0.000 0.000
Si1 0.0066(3) 0.0066(3) 0.0080(4) 0.0002(2) 0.0002(2) 0.0003(3)
Si2 0.0088(3) 0.0088(3) 0.0088(3) 0.0013(3) 0.0013(3) 0.0013(3)
Si3 0.0111(6) 0.0111(6) 0.0111(6) 0.000 0.000 0.000
Na 0.0197(7) 0.0197(7) 0.0197(7) -0.0012(6) -0.0012(6) -0.0012(6)

loop_
_atom_site_label
_atom_site_type_symbol
_atom_site_fract_x
_atom_site_fract_y
_atom_site_fract_z
_atom_site_U_iso_or_equiv
_atom_site_thermal_displace_type
_atom_site_occupancy
_atom_site_calc_flag
_atom_site_refinement_flags
Cs Cs 0.3750 0.3750 0.3750 0.0196(3) Uani 1 d S
Si1 Si 0.06767(3) 0.06767(3) 0.36994(4) 0.0070(3) Uani 1 d S
Si2 Si 0.21667(5) 0.21667(5) 0.21667(5) 0.0088(3) Uani 1 d S
Si3 Si 0.1250 0.1250 0.1250 0.0111(6) Uani 1 d S
Na Na 0.0000 0.0000 0.0000 0.0197(7) Uani 1 d S

loop_
_atom_type_symbol
_atom_type_description
_atom_type_scat_dispersion_real
_atom_type_scat_dispersion_imag
_atom_type_scat_source
Na Na 0.0362 0.0249 'International Tables Vol C Tables 4.2.6.8 and 6.1.1.4'
Si Si 0.0817 0.0704 'International Tables Vol C Tables 4.2.6.8 and 6.1.1.4'
Cs Cs -0.3680 2.1192 'International Tables Vol C Tables 4.2.6.8 and 6.1.1.4'

loop_
_geom_angle_atom_site_label_1
_geom_angle_atom_site_label_2
_geom_angle_atom_site_label_3
_geom_angle
_geom_angle_site_symmetry_1
_geom_angle_site_symmetry_3
Si1 Cs Si1 62.99(2) 153_565 125_655
Si1 Cs Si1 62.99(2) 153_565 169_556
Si1 Cs Si1 62.99(2) 125_655 169_556
Si1 Cs Si1 155.262(14) 153_565 108_656
Si1 Cs Si1 111.248(10) 125_655 108_656
Si1 Cs Si1 92.630(3) 169_556 108_656
Si1 Cs Si1 155.262(14) 153_565 131_655
Si1 Cs Si1 92.630(3) 125_655 131_655
Si1 Cs Si1 111.248(10) 169_556 131_655
Si1 Cs Si1 35.27(2) 108_656 131_655
Si1 Cs Si1 92.630(3) 153_565 104_566
Si1 Cs Si1 155.262(14) 125_655 104_566
Si1 Cs Si1 111.248(10) 169_556 104_566
Si1 Cs Si1 92.630(3) 108_656 104_566
Si1 Cs Si1 111.248(10) 131_655 104_566
Si1 Cs Si1 111.248(10) 153_565 175_556
Si1 Cs Si1 155.262(14) 125_655 175_556
Si1 Cs Si1 92.630(3) 169_556 175_556
Si1 Cs Si1 62.99(2) 108_656 175_556
Si1 Cs Si1 92.630(3) 131_655 175_556
Si1 Cs Si1 35.27(2) 104_566 175_556
Si1 Cs Si1 92.630(3) 153_565 147_565
Si1 Cs Si1 111.248(10) 125_655 147_565
Si1 Cs Si1 155.262(14) 169_556 147_565
Si1 Cs Si1 111.248(10) 108_656 147_565
Si1 Cs Si1 92.630(3) 131_655 147_565
Si1 Cs Si1 62.99(2) 104_566 147_565
Si1 Cs Si1 92.630(3) 175_556 147_565
Si1 Cs Si1 111.248(10) 153_565 100_665
Si1 Cs Si1 92.630(3) 125_655 100_665
Si1 Cs Si1 155.262(14) 169_556 100_665
Si1 Cs Si1 92.630(3) 108_656 100_665
Si1 Cs Si1 62.99(2) 131_655 100_665
Si1 Cs Si1 92.630(3) 104_566 100_665
Si1 Cs Si1 111.248(10) 175_556 100_665
Si1 Cs Si1 35.27(2) 147_565 100_665
Si1 Cs Si1 35.27(2) 153_565 178_566
Si1 Cs Si1 92.630(3) 125_655 178_566
Si1 Cs Si1 92.630(3) 169_556 178_566
Si1 Cs Si1 155.262(14) 108_656 178_566
Si1 Cs Si1 155.262(14) 131_655 178_566
Si1 Cs Si1 62.99(2) 104_566 178_566
Si1 Cs Si1 92.630(3) 175_556 178_566
Si1 Cs Si1 62.99(2) 147_565 178_566
Si1 Cs Si1 92.630(3) 100_665 178_566
Si1 Cs Si1 92.630(3) 153_565 150_665
Si1 Cs Si1 35.27(2) 125_655 150_665
Si1 Cs Si1 92.630(3) 169_556 150_665
Si1 Cs Si1 92.630(3) 108_656 150_665
Si1 Cs Si1 62.99(2) 131_655 150_665
Si1 Cs Si1 155.262(14) 104_566 150_665
Si1 Cs Si1 155.262(14) 175_556 150_665
Si1 Cs Si1 92.630(3) 147_565 150_665
Si1 Cs Si1 62.99(2) 100_665 150_665
Si1 Cs Si1 111.248(10) 178_566 150_665
Si1 Cs Si1 92.630(3) 153_565 122_656
Si1 Cs Si1 92.630(3) 125_655 122_656
Si1 Cs Si1 35.27(2) 169_556 122_656
Si1 Cs Si1 62.99(2) 108_656 122_656
Si1 Cs Si1 92.630(3) 131_655 122_656
Si1 Cs Si1 92.630(3) 104_566 122_656
Si1 Cs Si1 62.99(2) 175_556 122_656
Si1 Cs Si1 155.262(14) 147_565 122_656
Si1 Cs Si1 155.262(14) 100_665 122_656
Si1 Cs Si1 111.248(10) 178_566 122_656
Si1 Cs Si1 111.248(10) 150_665 122_656
Si2 Si1 Si1 105.76(4) 50_454 129
Si2 Si1 Si1 105.76(4) 50_454 149
Si1 Si1 Si1 119.856(5) 129 149
Si2 Si1 Si1 107.58(3) 50_454 50_454
Si1 Si1 Si1 108.62(3) 129 50_454
Si1 Si1 Si1 108.62(3) 149 50_454
Si2 Si1 Na 66.84(2) 50_454 76_445
Si1 Si1 Na 69.297(9) 129 76_445
Si1 Si1 Na 170.24(2) 149 76_445
Si1 Si1 Na 69.219(12) 50_454 76_445
Si2 Si1 Na 66.84(2) 50_454 27_544
Si1 Si1 Na 170.24(2) 129 27_544
Si1 Si1 Na 69.297(9) 149 27_544
Si1 Si1 Na 69.219(12) 50_454 27_544
Na Si1 Na 101.37(2) 76_445 27_544
Si2 Si1 Cs 179.95(4) 50_454 169_556
Si1 Si1 Cs 74.26(3) 129 169_556
Si1 Si1 Cs 74.26(3) 149 169_556
Si1 Si1 Cs 72.366(10) 50_454 169_556
Na Si1 Cs 113.128(14) 76_445 169_556
Na Si1 Cs 113.128(14) 27_544 169_556
Si2 Si1 Cs 73.48(4) 50_454 73_445
Si1 Si1 Cs 70.95(3) 129 73_445
Si1 Si1 Cs 70.95(3) 149 73_445
Si1 Si1 Cs 178.936(9) 50_454 73_445
Na Si1 Cs 111.376(14) 76_445 73_445
Na Si1 Cs 111.376(14) 27_544 73_445
Cs Si1 Cs 106.570(15) 169_556 73_445
Si3 Si2 Si1 107.68(3) . 34_544
Si3 Si2 Si1 107.68(3) . 78_445
Si1 Si2 Si1 111.20(3) 34_544 78_445
Si3 Si2 Si1 107.68(3) . 50_454
Si1 Si2 Si1 111.20(3) 34_544 50_454
Si1 Si2 Si1 111.20(3) 78_445 50_454
Si3 Si2 Na 67.01(2) . 76_445
Si1 Si2 Na 71.343(11) 34_544 76_445
Si1 Si2 Na 174.69(5) 78_445 76_445
Si1 Si2 Na 71.343(11) 50_454 76_445
Si3 Si2 Na 67.01(2) . 27_544
Si1 Si2 Na 174.69(5) 34_544 27_544
Si1 Si2 Na 71.343(11) 78_445 27_544
Si1 Si2 Na 71.343(11) 50_454 27_544
Na Si2 Na 105.73(2) 76_445 27_544
Si3 Si2 Na 67.01(2) . 50_454
Si1 Si2 Na 71.343(11) 34_544 50_454
Si1 Si2 Na 71.343(11) 78_445 50_454
Si1 Si2 Na 174.69(5) 50_454 50_454
Na Si2 Na 105.73(2) 76_445 50_454
Na Si2 Na 105.73(2) 27_544 50_454
Si3 Si2 Cs 180.00(7) . .
Si1 Si2 Cs 72.32(3) 34_544 .
Si1 Si2 Cs 72.32(3) 78_445 .
Si1 Si2 Cs 72.32(3) 50_454 .
Na Si2 Cs 112.99(2) 76_445 .
Na Si2 Cs 112.99(2) 27_544 .
Na Si2 Cs 112.99(2) 50_454 .
Si2 Si3 Si2 109.5 . 76_445
Si2 Si3 Si2 109.5 . 27_544
Si2 Si3 Si2 109.5 76_445 27_544
Si2 Si3 Si2 109.5 . 50_454
Si2 Si3 Si2 109.5 76_445 50_454
Si2 Si3 Si2 109.5 27_544 50_454
Si2 Si3 Na 180.00(4) . .
Si2 Si3 Na 70.5 76_445 .
Si2 Si3 Na 70.5 27_544 .
Si2 Si3 Na 70.5 50_454 .
Si2 Si3 Na 70.5 . 76_445
Si2 Si3 Na 180.000(14) 76_445 76_445
Si2 Si3 Na 70.5 27_544 76_445
Si2 Si3 Na 70.5 50_454 76_445
Na Si3 Na 109.5 . 76_445
Si2 Si3 Na 70.5 . 50_454
Si2 Si3 Na 70.5 76_445 50_454
Si2 Si3 Na 70.5 27_544 50_454
Si2 Si3 Na 180.000(14) 50_454 50_454
Na Si3 Na 109.5 . 50_454
Na Si3 Na 109.5 76_445 50_454
Si2 Si3 Na 70.5 . 27_544
Si2 Si3 Na 70.5 76_445 27_544
Si2 Si3 Na 180.000(14) 27_544 27_544
Si2 Si3 Na 70.5 50_454 27_544
Na Si3 Na 109.5 . 27_544
Na Si3 Na 109.5 76_445 27_544
Na Si3 Na 109.5 50_454 27_544
Si3 Na Si3 180.0 97 .
Si3 Na Si2 42.46(2) 97 172
Si3 Na Si2 137.54(2) . 172
Si3 Na Si2 137.54(2) 97 76_445
Si3 Na Si2 42.46(2) . 76_445
Si2 Na Si2 180.0 172 76_445
Si3 Na Si2 42.46(2) 97 123
Si3 Na Si2 137.54(2) . 123
Si2 Na Si2 71.56(3) 172 123
Si2 Na Si2 108.44(3) 76_445 123
Si3 Na Si2 137.54(2) 97 27_544
Si3 Na Si2 42.46(2) . 27_544
Si2 Na Si2 108.44(3) 172 27_544
Si2 Na Si2 71.56(3) 76_445 27_544
Si2 Na Si2 180.0 123 27_544
Si3 Na Si2 42.46(2) 97 146
Si3 Na Si2 137.54(2) . 146
Si2 Na Si2 71.56(3) 172 146
Si2 Na Si2 108.44(3) 76_445 146
Si2 Na Si2 71.56(3) 123 146
Si2 Na Si2 108.44(3) 27_544 146
Si3 Na Si2 137.54(2) 97 50_454
Si3 Na Si2 42.46(2) . 50_454
Si2 Na Si2 108.44(3) 172 50_454
Si2 Na Si2 71.56(3) 76_445 50_454
Si2 Na Si2 108.44(3) 123 50_454
Si2 Na Si2 71.56(3) 27_544 50_454
Si2 Na Si2 180.0 146 50_454
Si3 Na Si1 109.184(9) 97 27_544
Si3 Na Si1 70.816(9) . 27_544
Si2 Na Si1 138.187(13) 172 27_544
Si2 Na Si1 41.813(13) 76_445 27_544
Si2 Na Si1 109.295(10) 123 27_544
Si2 Na Si1 70.705(10) 27_544 27_544
Si2 Na Si1 69.60(2) 146 27_544
Si2 Na Si1 110.40(2) 50_454 27_544
Si3 Na Si1 70.816(9) 97 128
Si3 Na Si1 109.184(9) . 128
Si2 Na Si1 110.40(2) 172 128
Si2 Na Si1 69.60(2) 76_445 128
Si2 Na Si1 70.705(10) 123 128
Si2 Na Si1 109.295(10) 27_544 128
Si2 Na Si1 41.813(13) 146 128
Si2 Na Si1 138.187(13) 50_454 128
Si1 Na Si1 41.41(2) 27_544 128
Si3 Na Si1 109.184(9) 97 83_445
Si3 Na Si1 70.816(9) . 83_445
Si2 Na Si1 109.295(10) 172 83_445
Si2 Na Si1 70.705(10) 76_445 83_445
Si2 Na Si1 69.60(2) 123 83_445
Si2 Na Si1 110.40(2) 27_544 83_445
Si2 Na Si1 138.187(13) 146 83_445
Si2 Na Si1 41.813(13) 50_454 83_445
Si1 Na Si1 109.756(9) 27_544 83_445
Si1 Na Si1 109.01(2) 128 83_445
Si3 Na Si1 70.816(9) 97 179
Si3 Na Si1 109.184(9) . 179
Si2 Na Si1 70.705(10) 172 179
Si2 Na Si1 109.295(10) 76_445 179
Si2 Na Si1 110.40(2) 123 179
Si2 Na Si1 69.60(2) 27_544 179
Si2 Na Si1 41.813(13) 146 179
Si2 Na Si1 138.187(13) 50_454 179
Si1 Na Si1 70.244(9) 27_544 179
Si1 Na Si1 70.99(2) 128 179
Si1 Na Si1 180.0 83_445 179

loop_
_geom_bond_atom_site_label_1
_geom_bond_atom_site_label_2
_geom_bond_distance
_geom_bond_site_symmetry_2
Cs Si1 3.9344(8) 153_565
Cs Si1 3.9344(8) 125_655
Cs Si1 3.9344(8) 169_556
Cs Si1 3.9344(8) 108_656
Cs Si1 3.9344(8) 131_655
Cs Si1 3.9344(8) 104_566
Cs Si1 3.9344(8) 175_556
Cs Si1 3.9344(8) 147_565
Cs Si1 3.9344(8) 100_665
Cs Si1 3.9344(8) 178_566
Cs Si1 3.9344(8) 150_665
Cs Si1 3.9344(8) 122_656
Si1 Si2 2.3637(8) 50_454
Si1 Si1 2.3751(7) 129
Si1 Si1 2.3751(7) 149
Si1 Si1 2.3837(15) 50_454
Si1 Na 3.3591(6) 76_445
Si1 Na 3.3591(6) 27_544
Si1 Cs 3.9344(8) 169_556
Si1 Cs 4.0064(9) 73_445
Si2 Si3 2.3342(12) .
Si2 Si1 2.3637(8) 34_544
Si2 Si1 2.3637(8) 78_445
Si2 Si1 2.3637(8) 50_454
Si2 Na 3.2598(6) 76_445
Si2 Na 3.2598(7) 27_544
Si2 Na 3.2598(7) 50_454
Si3 Si2 2.3342(12) 76_445
Si3 Si2 2.3342(12) 27_544
Si3 Si2 2.3342(12) 50_454
Si3 Na 3.1829(4) .
Si3 Na 3.1829(4) 76_445
Si3 Na 3.1829(4) 50_454
Si3 Na 3.1829(4) 27_544
Na Si3 3.1829(4) 97
Na Si2 3.2598(6) 172
Na Si2 3.2598(6) 76_445
Na Si2 3.2598(6) 123
Na Si2 3.2598(6) 27_544
Na Si2 3.2598(6) 146
Na Si2 3.2598(6) 50_454
Na Si1 3.3591(6) 27_544
Na Si1 3.3591(6) 128
Na Si1 3.3591(6) 83_445
Na Si1 3.3591(6) 179
